data_1538852
loop_
_publ_author_name
'Meyer, G.'
'Ax, P.'
'Schleid, T.'
'Irmler, M.'

_publ_section_title
;
 The chlorides Na3 M Cl6 (M= Eu - Lu, Y, Sc): Synthesis, crystal
 structure, and thermal behaviour
;
_journal_name_full 'Zeitschrift fuer Anorganische und Allgemeine Chemie'
_journal_page_first 25
_journal_page_last 33
_journal_volume 554
_journal_year 1987
_chemical_formula_sum 'Cl6 Er Na3'
_chemical_name_systematic 'Na3 Er Cl6'
_space_group_IT_number 14
_symmetry_space_group_name_Hall '-P 2yn'
_symmetry_space_group_name_H-M 'P 1 21/n 1'
_cell_angle_alpha 90
_cell_angle_beta 90.8
_cell_angle_gamma 90
_cell_formula_units_Z 2
_cell_length_a 6.853
_cell_length_b 7.26
_cell_length_c 10.134
_cell_volume 504.146
_citation_journal_id_ASTM ZAACAB
_cod_data_source_file Meyer_ZAACAB_1987_1827.cif
_cod_data_source_block Cl6Er1Na3
_cod_original_cell_volume 504.1455
_cod_original_sg_symbol_Hall '-P 2ybc (x-z,y,z)'
_cod_original_formula_sum 'Cl6 Er1 Na3'
_cod_database_code 1538852

loop_
_symmetry_equiv_pos_as_xyz
x,y,z
-x+1/2,y+1/2,-z+1/2
-x,-y,-z
x-1/2,-y-1/2,z-1/2

loop_
_atom_site_label
_atom_site_type_symbol
_atom_site_fract_x
_atom_site_fract_y
_atom_site_fract_z
_atom_site_occupancy
_atom_site_U_iso_or_equiv
Er1 Er+3 0 0 0 1 0.0
Cl3 Cl-1 0.1675 0.3053 -0.0763 1 0.0
Na2 Na+1 0.5226 -0.0754 0.2423 1 0.0
Cl1 Cl-1 0.1381 0.0637 0.2392 1 0.0
Cl2 Cl-1 -0.3132 0.1785 0.0641 1 0.0
Na1 Na+1 0 0 0.5 1 0.0
